data_7009848
loop_
_publ_author_name
'Hammes, Brian S.'
'Carrano, Carl J.'

_publ_section_title
;
 Structure and physical properties of several pseudotetrahedral zinc
 complexes containing a new alkyl thiolate heteroscorpionate ligand
;
_journal_issue 19
_journal_name_full 'Journal of the Chemical Society, Dalton Transactions'
_journal_page_first 3304
_journal_paper_doi 10.1039/b004037l
_journal_year 2000
_chemical_formula_sum 'C14 H21 Cl N4 S Zn'
_chemical_formula_weight 378.23
_chemical_name_systematic
; 
 ? 
;
_space_group_IT_number 2
_symmetry_cell_setting triclinic
_symmetry_space_group_name_Hall '-P 1'
_symmetry_space_group_name_H-M 'P -1'
_atom_sites_solution_hydrogens geom
_atom_sites_solution_primary direct
_atom_sites_solution_secondary difmap
_audit_creation_method SHELXL
_cell_angle_alpha 67.815(12)
_cell_angle_beta 87.213(14)
_cell_angle_gamma 71.473(14)
_cell_formula_units_Z 4
_cell_length_a 9.905(2)
_cell_length_b 13.758(2)
_cell_length_c 14.787(3)
_cell_measurement_reflns_used 40
_cell_measurement_temperature 293(2)
_cell_measurement_theta_max 12.54
_cell_measurement_theta_min 4.83
_cell_volume 1763.3(6)
_computing_cell_refinement 'Siemens XSCANS'
_computing_data_collection 'Siemens XSCANS'
_computing_data_reduction 'Siemens SHELXTL'
_computing_molecular_graphics 'Siemens SHELXTL'
_computing_publication_material 'Siemens SHELXTL'
_computing_structure_refinement 'SHELXL-93 (Sheldrick, 1993)'
_computing_structure_solution 'SHELXS-86 (Sheldrick, 1990)'
_diffrn_ambient_temperature 293(2)
_diffrn_measurement_device 'Siemens P4'
_diffrn_measurement_method '2\q/\w scans'
_diffrn_radiation_monochromator graphite
_diffrn_radiation_source 'fine-focus sealed tube'
_diffrn_radiation_type MoK\a
_diffrn_radiation_wavelength 0.71073
_diffrn_reflns_av_R_equivalents 0.0193
_diffrn_reflns_av_sigmaI/netI 0.0325
_diffrn_reflns_limit_h_max 10
_diffrn_reflns_limit_h_min 0
_diffrn_reflns_limit_k_max 13
_diffrn_reflns_limit_k_min -12
_diffrn_reflns_limit_l_max 15
_diffrn_reflns_limit_l_min -15
_diffrn_reflns_number 4499
_diffrn_reflns_theta_max 22.50
_diffrn_reflns_theta_min 1.78
_diffrn_standards_interval_count 97
_diffrn_standards_number 3
_exptl_absorpt_coefficient_mu 1.661
_exptl_absorpt_correction_type none
_exptl_crystal_density_diffrn 1.425
_exptl_crystal_F_000 784
_refine_diff_density_max 0.363
_refine_diff_density_min -0.489
_refine_diff_density_rms 0.074
_refine_ls_extinction_method none
_refine_ls_goodness_of_fit_all 1.059
_refine_ls_goodness_of_fit_obs 1.079
_refine_ls_matrix_type full
_refine_ls_number_parameters 379
_refine_ls_number_reflns 4194
_refine_ls_number_restraints 0
_refine_ls_restrained_S_all 1.082
_refine_ls_restrained_S_obs 1.079
_refine_ls_R_factor_all 0.0488
_refine_ls_R_factor_obs 0.0371
_refine_ls_shift/esd_max 0.003
_refine_ls_shift/esd_mean 0.000
_refine_ls_structure_factor_coef Fsqd
_refine_ls_weighting_details 'w=1/[\s^2^(Fo^2^)+(0.0524P)^2^+1.7231P] where P=(Fo^2^+2Fc^2^)/3'
_refine_ls_weighting_scheme calc
_refine_ls_wR_factor_all 0.1035
_refine_ls_wR_factor_obs 0.0940
_reflns_number_observed 3534
_reflns_number_total 4198
_reflns_observed_criterion >2sigma(I)
_cod_data_source_file b004037l.txt
_cod_data_source_block bsh50
_cod_depositor_comments
;
The following automatic conversions were performed:
'_symmetry_cell_setting' value 'Triclinic' changed to 'triclinic'
according to '/home/saulius/struct/CIF-dictionaries/cif_core.dic'
dictionary named 'cif_core.dic' version 2.4.1 from 2010-06-29.

Automatic conversion script
Id: cif_fix_enum 1527 2010-12-29 10:47:43Z saulius 

The following automatic conversions were performed:

'_refine_ls_weighting_scheme' value 'calc
w=1/[\s^2^(Fo^2^)+(0.0524P)^2^+1.7231P] where P=(Fo^2^+2Fc^2^)/3' was
changed to 'calc'. New tag '_refine_ls_weighting_details' was
created. The value of the new tag was set to
'w=1/[\s^2^(Fo^2^)+(0.0524P)^2^+1.7231P] where P=(Fo^2^+2Fc^2^)/3'.

Automatic conversion script
Id: cif_fix_values 3143 2015-03-26 13:38:13Z robertas 
;
_cod_original_cell_volume 1763.4(5)
_cod_original_sg_symbol_H-M P-1
_cod_database_code 7009848

loop_
_symmetry_equiv_pos_as_xyz
'x, y, z'
'-x, -y, -z'

loop_
_atom_site_aniso_label
_atom_site_aniso_U_11
_atom_site_aniso_U_22
_atom_site_aniso_U_33
_atom_site_aniso_U_23
_atom_site_aniso_U_13
_atom_site_aniso_U_12
Zn1 0.0461(3) 0.0397(3) 0.0332(3) -0.0165(2) 0.0042(2) -0.0121(2)
Zn2 0.0430(3) 0.0444(3) 0.0392(3) -0.0189(2) -0.0017(2) -0.0160(2)
Cl1 0.0799(10) 0.0994(11) 0.0597(9) -0.0462(8) -0.0107(8) -0.0209(8)
Cl2 0.0858(11) 0.1015(12) 0.0734(10) -0.0388(9) -0.0188(8) -0.0441(9)
S1 0.0616(8) 0.0574(8) 0.0408(7) -0.0216(6) 0.0208(6) -0.0337(6)
S2 0.0447(7) 0.0471(7) 0.0329(6) -0.0113(5) 0.0045(5) -0.0184(5)
N1 0.034(2) 0.030(2) 0.035(2) -0.013(2) 0.000(2) -0.006(2)
N2 0.030(2) 0.033(2) 0.034(2) -0.016(2) 0.004(2) -0.007(2)
N3 0.037(2) 0.030(2) 0.042(2) -0.017(2) 0.007(2) -0.010(2)
N4 0.034(2) 0.031(2) 0.033(2) -0.014(2) 0.002(2) -0.008(2)
N5 0.042(2) 0.031(2) 0.045(2) -0.020(2) 0.011(2) -0.014(2)
N6 0.035(2) 0.025(2) 0.037(2) -0.013(2) 0.002(2) -0.005(2)
N7 0.027(2) 0.031(2) 0.040(2) -0.014(2) -0.001(2) -0.0057(15)
N8 0.024(2) 0.034(2) 0.036(2) -0.018(2) 0.002(2) -0.0054(15)
C1 0.074(4) 0.049(3) 0.082(4) -0.043(3) 0.019(3) -0.023(3)
C2 0.036(2) 0.035(3) 0.058(3) -0.023(2) 0.011(2) -0.013(2)
C3 0.051(3) 0.025(2) 0.062(3) -0.009(2) 0.008(2) -0.010(2)
C4 0.037(2) 0.034(3) 0.040(3) -0.004(2) 0.002(2) -0.005(2)
C5 0.078(4) 0.047(3) 0.047(3) -0.004(2) -0.006(3) -0.008(3)
C6 0.057(3) 0.062(3) 0.058(3) -0.040(3) 0.020(3) -0.017(3)
C7 0.045(3) 0.038(2) 0.041(3) -0.023(2) 0.012(2) -0.012(2)
C8 0.036(3) 0.043(3) 0.058(3) -0.027(2) 0.008(2) -0.002(2)
C9 0.034(2) 0.030(2) 0.049(3) -0.010(2) 0.000(2) -0.006(2)
C10 0.042(3) 0.049(3) 0.065(3) -0.015(3) -0.007(3) -0.004(2)
C11 0.028(2) 0.028(2) 0.032(2) -0.015(2) 0.001(2) -0.006(2)
C12 0.033(2) 0.040(2) 0.043(3) -0.016(2) 0.007(2) -0.013(2)
C13 0.076(4) 0.056(3) 0.057(3) -0.029(3) 0.017(3) -0.039(3)
C14 0.031(3) 0.077(4) 0.073(4) -0.013(3) 0.004(3) -0.016(3)
C15 0.031(3) 0.057(3) 0.081(4) -0.015(3) -0.006(3) -0.009(2)
C16 0.030(2) 0.032(2) 0.052(3) -0.011(2) 0.004(2) -0.010(2)
C17 0.034(3) 0.043(3) 0.061(3) -0.028(2) 0.015(2) -0.006(2)
C18 0.039(3) 0.033(2) 0.037(3) -0.018(2) 0.009(2) -0.011(2)
C19 0.048(3) 0.068(3) 0.052(3) -0.040(3) 0.012(3) -0.013(2)
C20 0.055(3) 0.045(3) 0.054(3) -0.002(2) -0.014(3) 0.002(2)
C21 0.035(2) 0.033(3) 0.044(3) -0.007(2) 0.007(2) -0.003(2)
C22 0.052(3) 0.024(2) 0.072(4) -0.016(2) 0.012(3) -0.006(2)
C23 0.045(3) 0.036(3) 0.063(3) -0.027(2) 0.021(3) -0.018(2)
C24 0.075(4) 0.054(3) 0.092(4) -0.048(3) 0.025(3) -0.031(3)
C25 0.027(2) 0.029(2) 0.030(2) -0.013(2) 0.001(2) -0.005(2)
C26 0.028(2) 0.034(2) 0.036(2) -0.018(2) 0.004(2) -0.008(2)
C27 0.050(3) 0.042(3) 0.051(3) -0.017(2) 0.005(2) -0.022(2)
C28 0.029(2) 0.056(3) 0.051(3) -0.021(2) 0.007(2) -0.008(2)

loop_
_atom_site_label
_atom_site_type_symbol
_atom_site_fract_x
_atom_site_fract_y
_atom_site_fract_z
_atom_site_U_iso_or_equiv
_atom_site_thermal_displace_type
_atom_site_occupancy
_atom_site_calc_flag
_atom_site_refinement_flags
_atom_site_disorder_group
Zn1 Zn 0.45309(5) 0.26255(4) 0.24923(4) 0.0394(2) Uani 1 d . .
Zn2 Zn -0.03837(5) 0.74945(4) 0.26970(4) 0.0407(2) Uani 1 d . .
Cl1 Cl 0.5590(2) 0.26889(14) 0.37258(11) 0.0762(4) Uani 1 d . .
Cl2 Cl -0.1937(2) 0.72567(14) 0.18661(12) 0.0807(5) Uani 1 d . .
S1 S 0.27945(14) 0.19014(10) 0.24797(9) 0.0493(3) Uani 1 d . .
S2 S 0.12199(12) 0.84106(9) 0.22573(8) 0.0420(3) Uani 1 d . .
N1 N 0.5834(3) 0.2014(3) 0.1553(2) 0.0335(8) Uani 1 d . .
N2 N 0.5108(3) 0.2143(3) 0.0727(2) 0.0323(8) Uani 1 d . .
N3 N 0.3709(3) 0.4090(3) 0.1276(2) 0.0357(8) Uani 1 d . .
N4 N 0.3427(3) 0.3937(3) 0.0452(2) 0.0324(8) Uani 1 d . .
N5 N 0.0908(4) 0.6040(3) 0.3756(3) 0.0374(9) Uani 1 d . .
N6 N 0.1515(3) 0.6202(3) 0.4470(2) 0.0334(8) Uani 1 d . .
N7 N -0.1173(3) 0.8047(3) 0.3811(2) 0.0335(8) Uani 1 d . .
N8 N -0.0120(3) 0.7921(3) 0.4447(2) 0.0309(8) Uani 1 d . .
C1 C 0.3538(6) 0.5653(4) 0.1756(4) 0.0625(15) Uani 1 d . .
H1A H 0.3905(6) 0.5060(4) 0.2379(4) 0.094 Uiso 1 calc R .
H1B H 0.2623(6) 0.6130(4) 0.1819(4) 0.094 Uiso 1 calc R .
H1C H 0.4187(6) 0.6071(4) 0.1542(4) 0.094 Uiso 1 calc R .
C2 C 0.3385(4) 0.5183(3) 0.1024(3) 0.0412(11) Uani 1 d . .
C3 C 0.2893(5) 0.5720(4) 0.0037(4) 0.0487(12) Uani 1 d . .
H3A H 0.2594(5) 0.6482(4) -0.0319(4) 0.058 Uiso 1 calc R .
C4 C 0.2929(4) 0.4931(3) -0.0312(3) 0.0415(11) Uani 1 d . .
C5 C 0.2514(6) 0.5046(4) -0.1314(4) 0.0648(15) Uani 1 d . .
H5A H 0.2661(6) 0.4324(4) -0.1320(4) 0.097 Uiso 1 calc R .
H5B H 0.3090(6) 0.5404(4) -0.1777(4) 0.097 Uiso 1 calc R .
H5C H 0.1525(6) 0.5483(4) -0.1490(4) 0.097 Uiso 1 calc R .
C6 C 0.5515(5) 0.1576(4) -0.0720(4) 0.0550(13) Uani 1 d . .
H6A H 0.4520(5) 0.1999(4) -0.0887(4) 0.082 Uiso 1 calc R .
H6B H 0.5660(5) 0.0824(4) -0.0640(4) 0.082 Uiso 1 calc R .
H6C H 0.6062(5) 0.1893(4) -0.1235(4) 0.082 Uiso 1 calc R .
C7 C 0.5985(5) 0.1597(3) 0.0210(3) 0.0399(11) Uani 1 d . .
C8 C 0.7298(5) 0.1109(4) 0.0729(3) 0.0460(12) Uani 1 d . .
H8A H 0.8122(5) 0.0678(4) 0.0560(3) 0.055 Uiso 1 calc R .
C9 C 0.7170(4) 0.1376(3) 0.1551(3) 0.0405(11) Uani 1 d . .
C10 C 0.8277(5) 0.1093(4) 0.2342(4) 0.0563(13) Uani 1 d . .
H10A H 0.7846(5) 0.1401(4) 0.2811(4) 0.084 Uiso 1 calc R .
H10B H 0.9020(5) 0.1396(4) 0.2061(4) 0.084 Uiso 1 calc R .
H10C H 0.8675(5) 0.0302(4) 0.2661(4) 0.084 Uiso 1 calc R .
C11 C 0.3594(4) 0.2826(3) 0.0496(3) 0.0292(9) Uani 1 d . .
H11A H 0.3356(4) 0.2919(3) -0.0174(3) 0.035 Uiso 1 calc R .
C12 C 0.2554(4) 0.2267(3) 0.1142(3) 0.0383(10) Uani 1 d . .
C13 C 0.2729(6) 0.1200(4) 0.0986(4) 0.0567(14) Uani 1 d . .
H13A H 0.3676(6) 0.0692(4) 0.1224(4) 0.085 Uiso 1 calc R .
H13B H 0.2579(6) 0.1367(4) 0.0299(4) 0.085 Uiso 1 calc R .
H13C H 0.2042(6) 0.0869(4) 0.1335(4) 0.085 Uiso 1 calc R .
C14 C 0.1034(5) 0.3085(4) 0.0773(4) 0.065(2) Uani 1 d . .
H14A H 0.0931(5) 0.3751(4) 0.0879(4) 0.098 Uiso 1 calc R .
H14B H 0.0350(5) 0.2752(4) 0.1124(4) 0.098 Uiso 1 calc R .
H14C H 0.0872(5) 0.3262(4) 0.0086(4) 0.098 Uiso 1 calc R .
C15 C -0.3787(5) 0.8911(4) 0.3522(4) 0.0611(15) Uani 1 d . .
H15A H -0.3632(5) 0.8636(4) 0.3004(4) 0.092 Uiso 1 calc R .
H15B H -0.4216(5) 0.9703(4) 0.3248(4) 0.092 Uiso 1 calc R .
H15C H -0.4411(5) 0.8585(4) 0.3961(4) 0.092 Uiso 1 calc R .
C16 C -0.2393(4) 0.8610(3) 0.4069(3) 0.0397(11) Uani 1 d . .
C17 C -0.2113(5) 0.8831(4) 0.4870(4) 0.0457(12) Uani 1 d . .
H17A H -0.2783(5) 0.9211(4) 0.5186(4) 0.055 Uiso 1 calc R .
C18 C -0.0661(4) 0.8383(3) 0.5112(3) 0.0355(10) Uani 1 d . .
C19 C 0.0226(5) 0.8346(4) 0.5907(3) 0.0523(13) Uani 1 d . .
H19A H 0.1210(5) 0.7965(4) 0.5867(3) 0.078 Uiso 1 calc R .
H19B H -0.0074(5) 0.7960(4) 0.6529(3) 0.078 Uiso 1 calc R .
H19C H 0.0119(5) 0.9088(4) 0.5842(3) 0.078 Uiso 1 calc R .
C20 C 0.3118(5) 0.5137(4) 0.6030(4) 0.0607(14) Uani 1 d . .
H20A H 0.2958(5) 0.5868(4) 0.6017(4) 0.091 Uiso 1 calc R .
H20B H 0.4121(5) 0.4785(4) 0.6015(4) 0.091 Uiso 1 calc R .
H20C H 0.2786(5) 0.4707(4) 0.6617(4) 0.091 Uiso 1 calc R .
C21 C 0.2326(4) 0.5217(3) 0.5160(3) 0.0416(11) Uani 1 d . .
C22 C 0.2223(5) 0.4413(4) 0.4867(4) 0.0522(13) Uani 1 d . .
H22A H 0.2663(5) 0.3653(4) 0.5187(4) 0.063 Uiso 1 calc R .
C23 C 0.1336(5) 0.4940(4) 0.3995(4) 0.0447(12) Uani 1 d . .
C24 C 0.0873(6) 0.4456(4) 0.3369(4) 0.065(2) Uani 1 d . .
H24A H 0.0265(6) 0.5041(4) 0.2817(4) 0.098 Uiso 1 calc R .
H24B H 0.0360(6) 0.3970(4) 0.3743(4) 0.098 Uiso 1 calc R .
H24C H 0.1697(6) 0.4044(4) 0.3142(4) 0.098 Uiso 1 calc R .
C25 C 0.1381(4) 0.7318(3) 0.4381(3) 0.0290(9) Uani 1 d . .
H25A H 0.1906(4) 0.7227(3) 0.4968(3) 0.035 Uiso 1 calc R .
C26 C 0.2092(4) 0.7966(3) 0.3493(3) 0.0317(10) Uani 1 d . .
C27 C 0.2118(5) 0.9001(4) 0.3647(3) 0.0463(11) Uani 1 d . .
H27A H 0.1156(5) 0.9477(4) 0.3613(3) 0.069 Uiso 1 calc R .
H27B H 0.2622(5) 0.9391(4) 0.3145(3) 0.069 Uiso 1 calc R .
H27C H 0.2590(5) 0.8784(4) 0.4278(3) 0.069 Uiso 1 calc R .
C28 C 0.3630(4) 0.7196(4) 0.3547(3) 0.0469(12) Uani 1 d . .
H28A H 0.3607(4) 0.6548(4) 0.3452(3) 0.070 Uiso 1 calc R .
H28B H 0.4105(4) 0.6977(4) 0.4177(3) 0.070 Uiso 1 calc R .
H28C H 0.4138(4) 0.7581(4) 0.3044(3) 0.070 Uiso 1 calc R .

loop_
_atom_type_symbol
_atom_type_description
_atom_type_scat_dispersion_real
_atom_type_scat_dispersion_imag
_atom_type_scat_source
C C 0.0033 0.0016 'International Tables Vol C Tables 4.2.6.8 and 6.1.1.4'
H H 0.0000 0.0000 'International Tables Vol C Tables 4.2.6.8 and 6.1.1.4'
N N 0.0061 0.0033 'International Tables Vol C Tables 4.2.6.8 and 6.1.1.4'
S S 0.1246 0.1234 'International Tables Vol C Tables 4.2.6.8 and 6.1.1.4'
Cl Cl 0.1484 0.1585 'International Tables Vol C Tables 4.2.6.8 and 6.1.1.4'
Zn Zn 0.2839 1.4301 'International Tables Vol C Tables 4.2.6.8 and 6.1.1.4'

loop_
_geom_angle_atom_site_label_1
_geom_angle_atom_site_label_2
_geom_angle_atom_site_label_3
_geom_angle
_geom_angle_site_symmetry_1
_geom_angle_site_symmetry_3
_geom_angle_publ_flag
N3 Zn1 N1 86.65(13) . . ?
N3 Zn1 Cl1 118.11(11) . . ?
N1 Zn1 Cl1 117.16(11) . . ?
N3 Zn1 S1 97.41(10) . . ?
N1 Zn1 S1 98.13(10) . . ?
Cl1 Zn1 S1 129.67(6) . . ?
N5 Zn2 N7 88.54(13) . . ?
N5 Zn2 Cl2 114.07(11) . . ?
N7 Zn2 Cl2 115.90(10) . . ?
N5 Zn2 S2 98.49(10) . . ?
N7 Zn2 S2 96.52(9) . . ?
Cl2 Zn2 S2 133.35(6) . . ?
C12 S1 Zn1 98.99(14) . . ?
C26 S2 Zn2 98.04(13) . . ?
C9 N1 N2 105.9(3) . . ?
C9 N1 Zn1 139.4(3) . . ?
N2 N1 Zn1 113.8(2) . . ?
N1 N2 C7 110.9(3) . . ?
N1 N2 C11 120.0(3) . . ?
C7 N2 C11 129.1(3) . . ?
C2 N3 N4 106.6(3) . . ?
C2 N3 Zn1 139.3(3) . . ?
N4 N3 Zn1 114.1(2) . . ?
C4 N4 N3 110.2(3) . . ?
C4 N4 C11 129.4(4) . . ?
N3 N4 C11 120.3(3) . . ?
C23 N5 N6 106.2(4) . . ?
C23 N5 Zn2 140.1(3) . . ?
N6 N5 Zn2 113.6(2) . . ?
N5 N6 C21 111.1(3) . . ?
N5 N6 C25 120.4(3) . . ?
C21 N6 C25 128.2(4) . . ?
C16 N7 N8 105.9(3) . . ?
C16 N7 Zn2 140.7(3) . . ?
N8 N7 Zn2 112.9(2) . . ?
N7 N8 C18 111.5(3) . . ?
N7 N8 C25 120.6(3) . . ?
C18 N8 C25 127.9(3) . . ?
N3 C2 C3 108.9(4) . . ?
N3 C2 C1 121.2(4) . . ?
C3 C2 C1 129.9(4) . . ?
C4 C3 C2 107.7(4) . . ?
N4 C4 C3 106.6(4) . . ?
N4 C4 C5 123.3(4) . . ?
C3 C4 C5 130.1(4) . . ?
N2 C7 C8 105.9(4) . . ?
N2 C7 C6 123.9(4) . . ?
C8 C7 C6 130.2(4) . . ?
C7 C8 C9 107.4(4) . . ?
N1 C9 C8 109.9(4) . . ?
N1 C9 C10 120.3(4) . . ?
C8 C9 C10 129.8(4) . . ?
N4 C11 N2 109.5(3) . . ?
N4 C11 C12 115.0(3) . . ?
N2 C11 C12 114.3(3) . . ?
C13 C12 C14 110.0(4) . . ?
C13 C12 C11 107.8(3) . . ?
C14 C12 C11 106.7(3) . . ?
C13 C12 S1 107.6(3) . . ?
C14 C12 S1 108.0(3) . . ?
C11 C12 S1 116.7(3) . . ?
N7 C16 C17 109.8(4) . . ?
N7 C16 C15 120.9(4) . . ?
C17 C16 C15 129.2(4) . . ?
C18 C17 C16 107.4(4) . . ?
N8 C18 C17 105.5(4) . . ?
N8 C18 C19 123.5(4) . . ?
C17 C18 C19 131.1(4) . . ?
N6 C21 C22 105.9(4) . . ?
N6 C21 C20 123.1(4) . . ?
C22 C21 C20 130.9(4) . . ?
C21 C22 C23 107.6(4) . . ?
N5 C23 C22 109.1(4) . . ?
N5 C23 C24 121.1(5) . . ?
C22 C23 C24 129.8(4) . . ?
N6 C25 N8 109.8(3) . . ?
N6 C25 C26 114.8(3) . . ?
N8 C25 C26 114.4(3) . . ?
C27 C26 C28 109.9(3) . . ?
C27 C26 C25 106.8(3) . . ?
C28 C26 C25 106.3(3) . . ?
C27 C26 S2 108.3(3) . . ?
C28 C26 S2 108.6(3) . . ?
C25 C26 S2 116.7(3) . . ?

loop_
_geom_bond_atom_site_label_1
_geom_bond_atom_site_label_2
_geom_bond_distance
_geom_bond_site_symmetry_2
_geom_bond_publ_flag
Zn1 N3 2.078(3) . ?
Zn1 N1 2.079(3) . ?
Zn1 Cl1 2.1907(14) . ?
Zn1 S1 2.2488(13) . ?
Zn2 N5 2.073(3) . ?
Zn2 N7 2.084(3) . ?
Zn2 Cl2 2.1889(14) . ?
Zn2 S2 2.2555(13) . ?
S1 C12 1.855(4) . ?
S2 C26 1.853(4) . ?
N1 C9 1.336(5) . ?
N1 N2 1.371(5) . ?
N2 C7 1.363(5) . ?
N2 C11 1.470(5) . ?
N3 C2 1.336(5) . ?
N3 N4 1.368(5) . ?
N4 C4 1.359(5) . ?
N4 C11 1.461(5) . ?
N5 C23 1.340(5) . ?
N5 N6 1.361(5) . ?
N6 C21 1.367(5) . ?
N6 C25 1.453(5) . ?
N7 C16 1.338(5) . ?
N7 N8 1.364(5) . ?
N8 C18 1.365(5) . ?
N8 C25 1.473(5) . ?
C1 C2 1.490(6) . ?
C2 C3 1.393(7) . ?
C3 C4 1.357(6) . ?
C4 C5 1.494(7) . ?
C6 C7 1.486(6) . ?
C7 C8 1.372(6) . ?
C8 C9 1.386(6) . ?
C9 C10 1.494(6) . ?
C11 C12 1.555(5) . ?
C12 C13 1.526(6) . ?
C12 C14 1.540(6) . ?
C15 C16 1.492(6) . ?
C16 C17 1.389(6) . ?
C17 C18 1.377(6) . ?
C18 C19 1.479(6) . ?
C20 C21 1.490(7) . ?
C21 C22 1.364(6) . ?
C22 C23 1.399(7) . ?
C23 C24 1.487(7) . ?
C25 C26 1.563(5) . ?
C26 C27 1.532(6) . ?
C26 C28 1.540(5) . ?
